data_2015245
loop_
_publ_author_name
'Sankar Muniappan'
'Sophia Liptsman'
'Israel Goldberg'

_publ_section_title
;
 Clathrate solvates of tetrakis(4-methoxycarbonylphenyl)porphyrin and
 its zinc(II)--pyridine complex, in which the porphyrin host structures
 are stabilized by porphyrin--porphyrin stacking and
 C---H&#x00B7;&#x00B7;&#x00B7;O attractions
;
_journal_coeditor_code GD3004
_journal_issue 4
_journal_name_full 'Acta Crystallographica Section C'
_journal_page_first m140
_journal_page_last m143
_journal_paper_doi 10.1107/S010827010600641X
_journal_volume 62
_journal_year 2006
_chemical_formula_iupac '[Zn (C52 H36 N4 O8) (C5 H5 N)]'
_chemical_formula_moiety 'C57 H41 N5 O8 Zn'
_chemical_formula_sum 'C57 H41 N5 O8 Zn'
_chemical_formula_weight 989.32
_chemical_name_systematic
;
pyridine(tetramethyl 4,4',4'',4'''-porphyrin-5,10,15,20-
tetrabenzoato)zinc(II)
;
_space_group_IT_number 19
_symmetry_cell_setting orthorhombic
_symmetry_space_group_name_Hall 'P 2ac 2ab'
_symmetry_space_group_name_H-M 'P 21 21 21'
_atom_sites_solution_hydrogens geom
_atom_sites_solution_primary direct
_atom_sites_solution_secondary difmap
_audit_creation_method SHELXL97
_cell_angle_alpha 90.00
_cell_angle_beta 90.00
_cell_angle_gamma 90.00
_cell_formula_units_Z 4
_cell_length_a 17.4965(4)
_cell_length_b 18.2617(2)
_cell_length_c 19.0558(4)
_cell_measurement_reflns_used 7893
_cell_measurement_temperature 110(2)
_cell_measurement_theta_max 28.28
_cell_measurement_theta_min 1.41
_cell_volume 6088.6(2)
_computing_cell_refinement 'DENZO (Otwinowski & Minor, 1997)'
_computing_data_collection 'COLLECT (Nonius, 1999)'
_computing_data_reduction DENZO
_computing_molecular_graphics
;
ORTEPIII (Burnett & Johnson, 1996) and MERCURY (Bruno <i>et al.</i>,
2002)
;
_computing_publication_material SHELXL97
_computing_structure_refinement 'SHELXL97 (Sheldrick, 1997)'
_computing_structure_solution 'SIR97 (Altomare <i>et al.</i>,  1994)'
_diffrn_ambient_temperature 110(2)
_diffrn_detector_area_resol_mean '56 microns'
_diffrn_measured_fraction_theta_full 0.984
_diffrn_measured_fraction_theta_max 0.984
_diffrn_measurement_device_type 'Nonius KappaCCD area-detector'
_diffrn_measurement_method '1\% \f and \w'
_diffrn_radiation_monochromator graphite
_diffrn_radiation_source 'fine-focus sealed tube'
_diffrn_radiation_type MoK\a
_diffrn_radiation_wavelength 0.71073
_diffrn_reflns_av_R_equivalents 0.0850
_diffrn_reflns_av_sigmaI/netI 0.0948
_diffrn_reflns_limit_h_max 23
_diffrn_reflns_limit_h_min -23
_diffrn_reflns_limit_k_max 24
_diffrn_reflns_limit_k_min -24
_diffrn_reflns_limit_l_max 25
_diffrn_reflns_limit_l_min -25
_diffrn_reflns_number 52179
_diffrn_reflns_theta_full 28.22
_diffrn_reflns_theta_max 28.22
_diffrn_reflns_theta_min 2.41
_diffrn_standards_number 0
_exptl_absorpt_coefficient_mu 0.453
_exptl_absorpt_correction_type none
_exptl_crystal_colour purple
_exptl_crystal_density_diffrn 1.079
_exptl_crystal_density_method 'not measured'
_exptl_crystal_description prism
_exptl_crystal_F_000 2048
_exptl_crystal_size_max 0.45
_exptl_crystal_size_mid 0.40
_exptl_crystal_size_min 0.30
_refine_diff_density_max 0.317
_refine_diff_density_min -0.402
_refine_ls_abs_structure_details 'Flack (1983), with how many Friedel pairs?'
_refine_ls_abs_structure_Flack 0.259(9)
_refine_ls_extinction_method none
_refine_ls_goodness_of_fit_ref 0.902
_refine_ls_hydrogen_treatment constr
_refine_ls_matrix_type full
_refine_ls_number_parameters 649
_refine_ls_number_reflns 14686
_refine_ls_number_restraints 0
_refine_ls_restrained_S_all 0.902
_refine_ls_R_factor_all 0.0946
_refine_ls_R_factor_gt 0.0525
_refine_ls_shift/su_max 0.001
_refine_ls_shift/su_mean 0.000
_refine_ls_structure_factor_coef Fsqd
_refine_ls_weighting_details 'calc w = 1/[\s^2^(Fo^2^)+(0.0727P)^2^] where P=(Fo^2^+2Fc^2^)/3'
_refine_ls_weighting_scheme calc
_refine_ls_wR_factor_gt 0.1185
_refine_ls_wR_factor_ref 0.1307
_reflns_number_gt 9268
_reflns_number_total 14686
_reflns_threshold_expression I>2\s(I)
_cod_data_source_file gd3004.cif
_cod_data_source_block II
_cod_database_code 2015245
_cod_database_fobs_code 2015245

loop_
_symmetry_equiv_pos_as_xyz
'x, y, z'
'-x+1/2, -y, z+1/2'
'x+1/2, -y+1/2, -z'
'-x, y+1/2, -z+1/2'

loop_
_atom_site_type_symbol
_atom_site_label
_atom_site_fract_x
_atom_site_fract_y
_atom_site_fract_z
_atom_site_U_iso_or_equiv
_atom_site_adp_type
_atom_site_calc_flag
_atom_site_refinement_flags
_atom_site_occupancy
_atom_site_disorder_assembly
_atom_site_disorder_group
Zn Zn 0.89994(2) 0.124742(18) 0.850035(19) 0.03341(10) Uani d . 1 . .
C C1 0.9702(2) 0.27857(16) 0.87265(17) 0.0374(8) Uani d . 1 . .
C C2 0.9499(2) 0.35456(16) 0.87342(18) 0.0393(8) Uani d . 1 . .
H H2 0.9842 0.3947 0.8769 0.047 Uiso calc R 1 . .
C C3 0.8729(2) 0.35870(16) 0.86829(18) 0.0412(9) Uani d . 1 . .
H H3 0.8431 0.4022 0.8667 0.049 Uiso calc R 1 . .
C C4 0.8443(2) 0.28425(16) 0.86561(16) 0.0363(8) Uani d . 1 . .
C C5 0.76666(19) 0.26481(16) 0.86173(17) 0.0344(7) Uani d . 1 . .
C C6 0.73857(18) 0.19248(15) 0.86094(17) 0.0325(7) Uani d . 1 . .
C C7 0.65873(19) 0.17407(16) 0.86533(16) 0.0348(7) Uani d . 1 . .
H H7 0.6171 0.2075 0.8660 0.042 Uiso calc R 1 . .
C C8 0.65413(19) 0.09917(17) 0.86845(17) 0.0371(8) Uani d . 1 . .
H H8 0.6090 0.0706 0.8729 0.045 Uiso calc R 1 . .
C C9 0.73235(17) 0.07228(16) 0.86347(17) 0.0322(7) Uani d . 1 . .
C C10 0.75197(19) -0.00252(16) 0.86438(17) 0.0321(7) Uani d . 1 . .
C C11 0.82782(18) -0.02942(15) 0.86372(17) 0.0330(7) Uani d . 1 . .
C C12 0.8487(2) -0.10593(16) 0.86056(18) 0.0391(8) Uani d . 1 . .
H H12 0.8149 -0.1466 0.8582 0.047 Uiso calc R 1 . .
C C13 0.92585(19) -0.10818(16) 0.86155(18) 0.0380(8) Uani d . 1 . .
H H13 0.9565 -0.1511 0.8593 0.046 Uiso calc R 1 . .
C C14 0.95339(19) -0.03466(16) 0.86656(17) 0.0346(8) Uani d . 1 . .
C C15 1.02955(19) -0.01377(17) 0.87538(17) 0.0341(7) Uani d . 1 . .
C C16 1.05769(18) 0.05742(17) 0.88255(17) 0.0330(7) Uani d . 1 . .
C C17 1.1377(2) 0.07517(19) 0.89241(19) 0.0424(8) Uani d . 1 . .
H H17 1.1789 0.0417 0.8972 0.051 Uiso calc R 1 . .
C C18 1.1416(2) 0.14954(17) 0.89340(18) 0.0401(8) Uani d . 1 . .
H H18 1.1867 0.1781 0.8987 0.048 Uiso calc R 1 . .
C C19 1.0646(2) 0.17725(18) 0.88490(18) 0.0375(8) Uani d . 1 . .
C C20 1.04438(19) 0.25132(17) 0.88055(18) 0.0363(8) Uani d . 1 . .
N N21 0.90461(16) 0.23682(13) 0.86736(13) 0.0339(6) Uani d . 1 . .
N N22 0.78224(14) 0.13053(13) 0.85949(13) 0.0314(5) Uani d . 1 . .
N N23 0.89268(16) 0.01251(13) 0.86612(13) 0.0350(6) Uani d . 1 . .
N N24 1.01446(14) 0.11919(14) 0.87833(13) 0.0332(6) Uani d . 1 . .
C C25 0.70989(19) 0.32599(16) 0.85815(18) 0.0361(7) Uani d . 1 . .
C C26 0.67003(19) 0.33975(16) 0.79708(17) 0.0352(7) Uani d . 1 . .
H H26 0.6748 0.3070 0.7586 0.042 Uiso calc R 1 . .
C C27 0.62323(18) 0.40040(16) 0.79090(19) 0.0364(7) Uani d . 1 . .
H H27 0.5976 0.4100 0.7479 0.044 Uiso calc R 1 . .
C C28 0.61381(18) 0.44695(15) 0.84728(18) 0.0365(7) Uani d . 1 . .
C C29 0.6505(2) 0.43180(19) 0.91001(18) 0.0458(9) Uani d . 1 . .
H H29 0.6425 0.4625 0.9496 0.055 Uiso calc R 1 . .
C C30 0.6986(2) 0.37253(19) 0.91518(17) 0.0435(8) Uani d . 1 . .
H H30 0.7245 0.3632 0.9581 0.052 Uiso calc R 1 . .
C C31 0.56715(19) 0.51575(17) 0.84285(19) 0.0386(7) Uani d . 1 . .
O O32 0.55594(16) 0.55700(13) 0.89032(14) 0.0534(7) Uani d . 1 . .
O O33 0.53937(15) 0.52526(12) 0.77811(13) 0.0478(6) Uani d . 1 . .
C C34 0.4947(3) 0.5902(2) 0.7689(2) 0.0685(12) Uani d . 1 . .
H H34A 0.4425 0.5814 0.7857 0.103 Uiso calc R 1 . .
H H34B 0.4932 0.6032 0.7190 0.103 Uiso calc R 1 . .
H H34C 0.5176 0.6304 0.7957 0.103 Uiso calc R 1 . .
C C35 0.68918(18) -0.05729(15) 0.87038(16) 0.0323(7) Uani d . 1 . .
C C36 0.63378(18) -0.06445(16) 0.81869(17) 0.0342(7) Uani d . 1 . .
H H36 0.6362 -0.0341 0.7783 0.041 Uiso calc R 1 . .
C C37 0.57539(18) -0.11467(16) 0.82469(16) 0.0358(7) Uani d . 1 . .
H H37 0.5377 -0.1184 0.7890 0.043 Uiso calc R 1 . .
C C38 0.57195(18) -0.16001(16) 0.88350(17) 0.0337(7) Uani d . 1 . .
C C39 0.62810(18) -0.15483(17) 0.93490(17) 0.0360(8) Uani d . 1 . .
H H39 0.6270 -0.1867 0.9743 0.043 Uiso calc R 1 . .
C C40 0.6855(2) -0.10329(16) 0.92871(18) 0.0361(8) Uani d . 1 . .
H H40 0.7229 -0.0991 0.9646 0.043 Uiso calc R 1 . .
C C41 0.5083(2) -0.21362(17) 0.88923(18) 0.0375(7) Uani d . 1 . .
O O42 0.46463(14) -0.22907(13) 0.84207(15) 0.0525(6) Uani d . 1 . .
O O43 0.50618(14) -0.24527(13) 0.95289(13) 0.0481(6) Uani d . 1 . .
C C44 0.4476(2) -0.2999(2) 0.9623(2) 0.0550(10) Uani d . 1 . .
H H44A 0.3974 -0.2780 0.9536 0.083 Uiso calc R 1 . .
H H44B 0.4496 -0.3187 1.0105 0.083 Uiso calc R 1 . .
H H44C 0.4561 -0.3403 0.9293 0.083 Uiso calc R 1 . .
C C45 1.08636(17) -0.07629(16) 0.87878(17) 0.0334(7) Uani d . 1 . .
C C46 1.10970(19) -0.10357(15) 0.94311(16) 0.0349(7) Uani d . 1 . .
H H46 1.0921 -0.0816 0.9853 0.042 Uiso calc R 1 . .
C C47 1.1593(2) -0.16357(17) 0.94580(18) 0.0395(8) Uani d . 1 . .
H H47 1.1764 -0.1816 0.9899 0.047 Uiso calc R 1 . .
C C48 1.18389(19) -0.19698(16) 0.88388(18) 0.0362(7) Uani d . 1 . .
C C49 1.1608(2) -0.16852(19) 0.81970(18) 0.0432(8) Uani d . 1 . .
H H49 1.1782 -0.1904 0.7774 0.052 Uiso calc R 1 . .
C C50 1.1128(2) -0.10860(18) 0.81715(18) 0.0499(9) Uani d . 1 . .
H H50 1.0976 -0.0892 0.7730 0.060 Uiso calc R 1 . .
C C51 1.23154(19) -0.26405(17) 0.88868(19) 0.0368(7) Uani d . 1 . .
O O52 1.25322(14) -0.29130(13) 0.94280(13) 0.0462(6) Uani d . 1 . .
O O53 1.24663(14) -0.29217(12) 0.82525(12) 0.0442(6) Uani d . 1 . .
C C54 1.2889(2) -0.3603(2) 0.8260(2) 0.0533(10) Uani d . 1 . .
H H54A 1.3395 -0.3521 0.8465 0.080 Uiso calc R 1 . .
H H54B 1.2945 -0.3784 0.7778 0.080 Uiso calc R 1 . .
H H54C 1.2611 -0.3966 0.8541 0.080 Uiso calc R 1 . .
C C55 1.1088(2) 0.30510(16) 0.88496(18) 0.0395(8) Uani d . 1 . .
C C56 1.1415(3) 0.3229(3) 0.9488(2) 0.0734(14) Uani d . 1 . .
H H56 1.1210 0.3026 0.9907 0.088 Uiso calc R 1 . .
C C57 1.2037(3) 0.3699(3) 0.9530(2) 0.0759(14) Uani d . 1 . .
H H57 1.2239 0.3828 0.9975 0.091 Uiso calc R 1 . .
C C58 1.2362(2) 0.39784(16) 0.89312(18) 0.0392(8) Uani d . 1 A .
C C59 1.2031(2) 0.38239(18) 0.82961(18) 0.0474(9) Uani d . 1 . .
H H59 1.2236 0.4032 0.7880 0.057 Uiso calc R 1 . .
C C60 1.1395(2) 0.33632(19) 0.82566(19) 0.0477(9) Uani d . 1 . .
H H60 1.1171 0.3264 0.7813 0.057 Uiso calc R 1 . .
C C61 1.3056(2) 0.44488(17) 0.89395(18) 0.0405(8) Uani d . 1 . .
O O62 1.33303(16) 0.47399(13) 0.84440(14) 0.0589(7) Uani d . 1 A .
O O63 1.3199(3) 0.4710(3) 0.9587(3) 0.0366(16) Uiso d P 0.459(8) A 1
C C64 1.3872(5) 0.5155(4) 0.9640(5) 0.050(2) Uiso d P 0.459(8) A 1
H H64A 1.4324 0.4857 0.9541 0.076 Uiso calc PR 0.459(8) A 1
H H64B 1.3910 0.5357 1.0116 0.076 Uiso calc PR 0.459(8) A 1
H H64C 1.3842 0.5557 0.9300 0.076 Uiso calc PR 0.459(8) A 1
O O63' 1.3464(3) 0.4368(3) 0.9566(2) 0.0428(15) Uiso d P 0.541(8) A 2
C C64' 1.4169(4) 0.4769(4) 0.9609(4) 0.053(2) Uiso d P 0.541(8) A 2
H H64D 1.4462 0.4699 0.9176 0.079 Uiso calc PR 0.541(8) A 2
H H64E 1.4468 0.4592 1.0009 0.079 Uiso calc PR 0.541(8) A 2
H H64F 1.4058 0.5291 0.9671 0.079 Uiso calc PR 0.541(8) A 2
N N65 0.91784(14) 0.11949(14) 0.73862(13) 0.0364(6) Uani d . 1 . .
C C66 0.9470(2) 0.1751(2) 0.7035(2) 0.0542(10) Uani d . 1 . .
H H66 0.9570 0.2192 0.7282 0.065 Uiso calc R 1 . .
C C67 0.9637(3) 0.1724(2) 0.6329(2) 0.0617(12) Uani d . 1 . .
H H67 0.9838 0.2142 0.6097 0.074 Uiso calc R 1 . .
C C68 0.9512(2) 0.1092(2) 0.5967(2) 0.0570(11) Uani d . 1 . .
H H68 0.9640 0.1056 0.5484 0.068 Uiso calc R 1 . .
C C69 0.9193(3) 0.0506(2) 0.6321(2) 0.0623(12) Uani d . 1 . .
H H69 0.9084 0.0062 0.6081 0.075 Uiso calc R 1 . .
C C70 0.9038(3) 0.0576(2) 0.70255(19) 0.0550(10) Uani d . 1 . .
H H70 0.8823 0.0170 0.7267 0.066 Uiso calc R 1 . .

loop_
_atom_site_aniso_label
_atom_site_aniso_U_11
_atom_site_aniso_U_22
_atom_site_aniso_U_33
_atom_site_aniso_U_12
_atom_site_aniso_U_13
_atom_site_aniso_U_23
Zn 0.03308(18) 0.03430(17) 0.03285(19) -0.00200(16) 0.00086(17) 0.00002(16)
C1 0.045(2) 0.0358(17) 0.0314(19) -0.0079(14) 0.0030(15) -0.0031(13)
C2 0.046(2) 0.0327(17) 0.039(2) -0.0066(13) 0.0066(16) 0.0030(13)
C3 0.055(2) 0.0286(16) 0.040(2) -0.0019(13) 0.0044(16) 0.0002(12)
C4 0.0440(19) 0.0391(16) 0.0259(18) -0.0016(14) 0.0016(15) -0.0003(13)
C5 0.0392(18) 0.0353(16) 0.0286(19) 0.0022(13) 0.0037(15) 0.0046(13)
C6 0.0335(17) 0.0336(15) 0.0305(18) 0.0021(12) -0.0003(14) 0.0003(13)
C7 0.0343(17) 0.0380(16) 0.0321(19) 0.0070(13) 0.0012(15) -0.0009(13)
C8 0.0301(17) 0.0465(17) 0.035(2) -0.0018(14) 0.0010(15) 0.0002(13)
C9 0.0284(16) 0.0345(15) 0.0337(19) 0.0017(12) 0.0022(14) 0.0022(13)
C10 0.0281(16) 0.0365(15) 0.0318(18) -0.0059(12) -0.0011(14) 0.0008(13)
C11 0.0357(18) 0.0282(15) 0.0352(19) -0.0039(12) 0.0055(15) -0.0021(12)
C12 0.0433(19) 0.0328(16) 0.041(2) -0.0019(13) 0.0005(17) 0.0004(13)
C13 0.0425(19) 0.0333(16) 0.038(2) 0.0044(12) 0.0004(15) 0.0025(13)
C14 0.0314(17) 0.0379(16) 0.035(2) 0.0051(13) 0.0022(14) 0.0022(13)
C15 0.0357(19) 0.0398(17) 0.0269(17) 0.0045(13) 0.0008(14) -0.0020(13)
C16 0.0235(17) 0.0456(18) 0.0299(17) 0.0015(13) 0.0009(14) -0.0028(14)
C17 0.0324(19) 0.054(2) 0.041(2) 0.0000(15) -0.0011(16) -0.0038(16)
C18 0.036(2) 0.0500(19) 0.0341(19) -0.0115(15) -0.0013(16) -0.0047(14)
C19 0.040(2) 0.0434(18) 0.0286(17) -0.0064(15) -0.0033(15) -0.0079(14)
C20 0.0334(18) 0.0424(18) 0.0331(19) -0.0099(14) -0.0003(15) -0.0048(14)
N21 0.0347(14) 0.0374(13) 0.0296(15) -0.0009(12) -0.0009(13) 0.0021(10)
N22 0.0317(13) 0.0325(12) 0.0300(14) -0.0029(11) 0.0002(11) 0.0035(12)
N23 0.0346(15) 0.0382(13) 0.0322(15) -0.0008(11) 0.0057(13) 0.0016(10)
N24 0.0299(13) 0.0347(13) 0.0352(14) -0.0026(12) -0.0009(11) -0.0009(12)
C25 0.0389(18) 0.0335(15) 0.0359(19) -0.0003(13) 0.0012(16) 0.0043(14)
C26 0.0356(19) 0.0402(16) 0.0299(17) 0.0012(14) 0.0011(15) -0.0026(13)
C27 0.0309(18) 0.0381(16) 0.0402(19) 0.0026(13) -0.0049(14) -0.0001(13)
C28 0.0357(18) 0.0370(15) 0.0367(17) 0.0012(12) -0.0014(16) -0.0027(14)
C29 0.055(2) 0.0507(19) 0.0313(19) 0.0060(18) 0.0012(17) -0.0055(15)
C30 0.056(2) 0.0404(17) 0.0340(18) 0.0073(18) -0.0056(16) 0.0032(16)
C31 0.0333(17) 0.0445(17) 0.038(2) 0.0029(13) 0.0007(16) -0.0041(15)
O32 0.0625(18) 0.0527(14) 0.0451(16) 0.0179(12) -0.0035(13) -0.0131(12)
O33 0.0474(15) 0.0560(14) 0.0400(15) 0.0216(12) -0.0080(12) -0.0082(11)
C34 0.069(3) 0.075(3) 0.061(3) 0.045(2) -0.012(2) -0.001(2)
C35 0.0337(18) 0.0313(15) 0.0320(19) 0.0018(13) 0.0036(14) -0.0033(12)
C36 0.0346(18) 0.0360(16) 0.0321(17) -0.0018(13) -0.0019(14) 0.0039(13)
C37 0.0345(17) 0.0427(18) 0.0302(16) -0.0019(13) -0.0046(13) -0.0006(13)
C38 0.0319(17) 0.0383(16) 0.0309(17) 0.0000(13) 0.0011(14) 0.0002(13)
C39 0.0343(18) 0.0460(17) 0.0278(18) -0.0093(14) -0.0023(14) 0.0044(13)
C40 0.0371(18) 0.0395(17) 0.0316(18) -0.0082(14) -0.0009(15) 0.0006(13)
C41 0.0353(19) 0.0426(18) 0.0345(19) -0.0048(14) 0.0009(16) 0.0004(14)
O42 0.0498(15) 0.0597(14) 0.0482(16) -0.0191(12) -0.0098(14) 0.0058(13)
O43 0.0460(15) 0.0564(14) 0.0420(15) -0.0182(12) -0.0024(12) 0.0089(11)
C44 0.046(2) 0.068(2) 0.051(2) -0.0219(19) 0.0032(19) 0.0079(19)
C45 0.0258(18) 0.0388(16) 0.0355(18) 0.0008(12) 0.0031(14) -0.0067(13)
C46 0.0406(19) 0.0375(16) 0.0267(16) -0.0039(14) 0.0035(15) -0.0036(12)
C47 0.046(2) 0.0401(17) 0.0325(19) -0.0008(15) -0.0085(16) -0.0006(14)
C48 0.0322(17) 0.0395(17) 0.0369(19) -0.0001(13) 0.0015(15) 0.0040(14)
C49 0.041(2) 0.062(2) 0.0271(17) 0.0157(17) 0.0079(16) -0.0010(15)
C50 0.058(2) 0.060(2) 0.0325(18) 0.0224(18) -0.0007(18) 0.0059(15)
C51 0.0278(17) 0.0450(18) 0.037(2) -0.0021(14) 0.0015(15) 0.0003(15)
O52 0.0457(15) 0.0579(14) 0.0350(14) 0.0153(12) -0.0004(12) 0.0083(11)
O53 0.0453(15) 0.0510(13) 0.0363(14) 0.0173(11) 0.0004(11) -0.0018(10)
C54 0.045(2) 0.065(2) 0.050(2) 0.0247(18) 0.0048(18) -0.0038(17)
C55 0.040(2) 0.0388(16) 0.0397(18) -0.0040(15) 0.0029(17) -0.0048(14)
C56 0.084(3) 0.108(3) 0.028(2) -0.060(3) 0.010(2) -0.008(2)
C57 0.088(3) 0.109(3) 0.031(2) -0.062(3) 0.002(2) -0.004(2)
C58 0.043(2) 0.0386(17) 0.0355(19) -0.0113(14) 0.0059(16) -0.0062(13)
C59 0.060(2) 0.0467(19) 0.0354(19) -0.0172(18) -0.0042(16) 0.0058(15)
C60 0.058(2) 0.0516(19) 0.034(2) -0.0120(17) -0.0080(17) 0.0046(15)
C61 0.046(2) 0.0430(18) 0.0322(19) -0.0125(15) 0.0015(16) -0.0052(15)
O62 0.0722(19) 0.0656(15) 0.0389(15) -0.0358(14) 0.0041(15) 0.0011(12)
N65 0.0322(15) 0.0391(13) 0.0378(14) 0.0027(12) -0.0015(11) 0.0006(12)
C66 0.069(3) 0.047(2) 0.046(2) -0.0076(18) 0.010(2) 0.0018(17)
C67 0.089(3) 0.055(2) 0.042(3) -0.003(2) 0.014(2) 0.0078(18)
C68 0.063(3) 0.071(3) 0.037(2) 0.020(2) 0.0033(19) 0.0030(18)
C69 0.086(3) 0.060(2) 0.040(2) -0.003(2) 0.001(2) -0.0131(17)
C70 0.073(3) 0.054(2) 0.038(2) -0.015(2) 0.006(2) -0.0044(16)

loop_
_atom_type_symbol
_atom_type_description
_atom_type_scat_dispersion_real
_atom_type_scat_dispersion_imag
_atom_type_scat_source
C C 0.0033 0.0016 'International Tables Vol C Tables 4.2.6.8 and 6.1.1.4'
H H 0.0000 0.0000 'International Tables Vol C Tables 4.2.6.8 and 6.1.1.4'
O O 0.0106 0.0060 'International Tables Vol C Tables 4.2.6.8 and 6.1.1.4'
N N 0.0061 0.0033 'International Tables Vol C Tables 4.2.6.8 and 6.1.1.4'
Zn Zn 0.2839 1.4301 'International Tables Vol C Tables 4.2.6.8 and 6.1.1.4'

loop_
_geom_angle_atom_site_label_1
_geom_angle_atom_site_label_2
_geom_angle_atom_site_label_3
_geom_angle
N22 Zn N21 88.57(10)
N22 Zn N23 88.66(10)
N21 Zn N23 162.31(9)
N22 Zn N24 159.97(10)
N21 Zn N24 88.21(10)
N23 Zn N24 88.42(11)
N22 Zn N65 103.49(10)
N21 Zn N65 101.28(10)
N23 Zn N65 96.36(10)
N24 Zn N65 96.53(10)
N21 C1 C20 125.6(3)
N21 C1 C2 109.3(3)
C20 C1 C2 125.0(3)
C3 C2 C1 107.4(3)
C3 C2 H2 126.3
C1 C2 H2 126.3
C2 C3 C4 107.1(3)
C2 C3 H3 126.5
C4 C3 H3 126.5
N21 C4 C5 126.0(3)
N21 C4 C3 109.2(3)
C5 C4 C3 124.9(3)
C4 C5 C6 125.0(3)
C4 C5 C25 117.1(3)
C6 C5 C25 117.9(3)
N22 C6 C5 125.6(3)
N22 C6 C7 110.5(2)
C5 C6 C7 123.8(3)
C8 C7 C6 107.0(3)
C8 C7 H7 126.5
C6 C7 H7 126.5
C7 C8 C9 106.2(3)
C7 C8 H8 126.9
C9 C8 H8 126.9
N22 C9 C10 126.5(3)
N22 C9 C8 109.8(2)
C10 C9 C8 123.7(3)
C9 C10 C11 124.4(3)
C9 C10 C35 118.2(3)
C11 C10 C35 117.3(3)
N23 C11 C10 125.6(3)
N23 C11 C12 109.4(3)
C10 C11 C12 125.0(3)
C13 C12 C11 106.4(3)
C13 C12 H12 126.8
C11 C12 H12 126.8
C12 C13 C14 108.0(3)
C12 C13 H13 126.0
C14 C13 H13 126.0
N23 C14 C15 124.7(3)
N23 C14 C13 109.2(3)
C15 C14 C13 125.9(3)
C14 C15 C16 127.0(3)
C14 C15 C45 115.2(3)
C16 C15 C45 117.8(3)
N24 C16 C15 124.7(3)
N24 C16 C17 111.1(3)
C15 C16 C17 124.2(3)
C18 C17 C16 105.9(3)
C18 C17 H17 127.0
C16 C17 H17 127.0
C17 C18 C19 107.5(3)
C17 C18 H18 126.3
C19 C18 H18 126.3
N24 C19 C20 125.1(3)
N24 C19 C18 109.4(3)
C20 C19 C18 125.4(3)
C1 C20 C19 125.8(3)
C1 C20 C55 118.1(3)
C19 C20 C55 116.1(3)
C4 N21 C1 107.1(2)
C4 N21 Zn 126.3(2)
C1 N21 Zn 126.1(2)
C6 N22 C9 106.5(2)
C6 N22 Zn 126.9(2)
C9 N22 Zn 126.55(19)
C14 N23 C11 107.0(2)
C14 N23 Zn 125.1(2)
C11 N23 Zn 126.7(2)
C16 N24 C19 106.1(3)
C16 N24 Zn 126.3(2)
C19 N24 Zn 126.8(2)
C26 C25 C30 118.4(3)
C26 C25 C5 120.7(3)
C30 C25 C5 120.9(3)
C25 C26 C27 121.1(3)
C25 C26 H26 119.4
C27 C26 H26 119.4
C28 C27 C26 119.9(3)
C28 C27 H27 120.1
C26 C27 H27 120.1
C27 C28 C29 119.6(3)
C27 C28 C31 122.5(3)
C29 C28 C31 117.9(3)
C30 C29 C28 120.2(3)
C30 C29 H29 119.9
C28 C29 H29 119.9
C29 C30 C25 120.7(3)
C29 C30 H30 119.6
C25 C30 H30 119.6
O32 C31 O33 123.9(3)
O32 C31 C28 125.1(3)
O33 C31 C28 111.0(3)
C31 O33 C34 114.8(3)
O33 C34 H34A 109.5
O33 C34 H34B 109.5
H34A C34 H34B 109.5
O33 C34 H34C 109.5
H34A C34 H34C 109.5
H34B C34 H34C 109.5
C36 C35 C40 118.4(3)
C36 C35 C10 121.6(3)
C40 C35 C10 120.0(3)
C37 C36 C35 121.4(3)
C37 C36 H36 119.3
C35 C36 H36 119.3
C36 C37 C38 119.6(3)
C36 C37 H37 120.2
C38 C37 H37 120.2
C39 C38 C37 119.7(3)
C39 C38 C41 121.5(3)
C37 C38 C41 118.8(3)
C40 C39 C38 120.0(3)
C40 C39 H39 120.0
C38 C39 H39 120.0
C39 C40 C35 120.8(3)
C39 C40 H40 119.6
C35 C40 H40 119.6
O42 C41 O43 123.5(3)
O42 C41 C38 124.8(3)
O43 C41 C38 111.7(3)
C41 O43 C44 115.4(3)
O43 C44 H44A 109.5
O43 C44 H44B 109.5
H44A C44 H44B 109.5
O43 C44 H44C 109.5
H44A C44 H44C 109.5
H44B C44 H44C 109.5
C46 C45 C50 119.7(3)
C46 C45 C15 120.2(3)
C50 C45 C15 120.1(3)
C45 C46 C47 119.8(3)
C45 C46 H46 120.1
C47 C46 H46 120.1
C48 C47 C46 120.2(3)
C48 C47 H47 119.9
C46 C47 H47 119.9
C49 C48 C47 119.4(3)
C49 C48 C51 121.7(3)
C47 C48 C51 118.8(3)
C50 C49 C48 120.3(3)
C50 C49 H49 119.8
C48 C49 H49 119.8
C49 C50 C45 120.5(3)
C49 C50 H50 119.7
C45 C50 H50 119.7
O52 C51 O53 123.5(3)
O52 C51 C48 124.7(3)
O53 C51 C48 111.8(3)
C51 O53 C54 114.9(3)
O53 C54 H54A 109.5
O53 C54 H54B 109.5
H54A C54 H54B 109.5
O53 C54 H54C 109.5
H54A C54 H54C 109.5
H54B C54 H54C 109.5
C60 C55 C56 117.6(3)
C60 C55 C20 121.3(3)
C56 C55 C20 121.0(3)
C55 C56 C57 121.3(4)
C55 C56 H56 119.3
C57 C56 H56 119.3
C58 C57 C56 120.6(4)
C58 C57 H57 119.7
C56 C57 H57 119.7
C59 C58 C57 118.7(3)
C59 C58 C61 118.2(3)
C57 C58 C61 123.0(3)
C58 C59 C60 120.5(3)
C58 C59 H59 119.7
C60 C59 H59 119.7
C55 C60 C59 121.1(3)
C55 C60 H60 119.4
C59 C60 H60 119.4
O62 C61 O63 119.7(3)
O62 C61 O63' 121.4(3)
O62 C61 C58 125.5(3)
O63 C61 C58 111.5(3)
O63' C61 C58 111.4(3)
C61 O63 C64 114.7(5)
C61 O63' C64' 115.6(5)
O63' C64' H64D 109.5
O63' C64' H64E 109.5
H64D C64' H64E 109.5
O63' C64' H64F 109.5
H64D C64' H64F 109.5
H64E C64' H64F 109.5
C66 N65 C70 117.2(3)
C66 N65 Zn 121.6(2)
C70 N65 Zn 121.1(2)
N65 C66 C67 123.4(4)
N65 C66 H66 118.3
C67 C66 H66 118.3
C68 C67 C66 119.3(4)
C68 C67 H67 120.3
C66 C67 H67 120.3
C67 C68 C69 118.3(4)
C67 C68 H68 120.8
C69 C68 H68 120.8
C70 C69 C68 118.9(4)
C70 C69 H69 120.6
C68 C69 H69 120.6
N65 C70 C69 122.7(4)
N65 C70 H70 118.6
C69 C70 H70 118.6

loop_
_geom_bond_atom_site_label_1
_geom_bond_atom_site_label_2
_geom_bond_distance
Zn N22 2.070(2)
Zn N21 2.075(2)
Zn N23 2.076(2)
Zn N24 2.077(3)
Zn N65 2.148(3)
C1 N21 1.381(4)
C1 C20 1.399(5)
C1 C2 1.433(4)
C2 C3 1.353(5)
C2 H2 0.9500
C3 C4 1.449(4)
C3 H3 0.9500
C4 N21 1.365(4)
C4 C5 1.406(5)
C5 C6 1.409(4)
C5 C25 1.497(4)
C6 N22 1.365(4)
C6 C7 1.439(5)
C7 C8 1.371(4)
C7 H7 0.9500
C8 C9 1.457(4)
C8 H8 0.9500
C9 N22 1.378(4)
C9 C10 1.408(4)
C10 C11 1.415(5)
C10 C35 1.490(4)
C11 N23 1.370(4)
C11 C12 1.446(4)
C12 C13 1.350(5)
C12 H12 0.9500
C13 C14 1.430(4)
C13 H13 0.9500
C14 N23 1.368(4)
C14 C15 1.396(5)
C15 C16 1.397(4)
C15 C45 1.515(4)
C16 N24 1.361(4)
C16 C17 1.449(4)
C17 C18 1.360(5)
C17 H17 0.9500
C18 C19 1.449(5)
C18 H18 0.9500
C19 N24 1.382(4)
C19 C20 1.401(5)
C20 C55 1.497(4)
C25 C26 1.380(5)
C25 C30 1.394(5)
C26 C27 1.383(4)
C26 H26 0.9500
C27 C28 1.380(4)
C27 H27 0.9500
C28 C29 1.385(5)
C28 C31 1.501(4)
C29 C30 1.374(5)
C29 H29 0.9500
C30 H30 0.9500
C31 O32 1.193(4)
C31 O33 1.337(4)
O33 C34 1.432(4)
C34 H34A 0.9800
C34 H34B 0.9800
C34 H34C 0.9800
C35 C36 1.388(4)
C35 C40 1.395(4)
C36 C37 1.378(4)
C36 H36 0.9500
C37 C38 1.395(4)
C37 H37 0.9500
C38 C39 1.390(4)
C38 C41 1.487(4)
C39 C40 1.381(4)
C39 H39 0.9500
C40 H40 0.9500
C41 O42 1.212(4)
C41 O43 1.344(4)
O43 C44 1.442(4)
C44 H44A 0.9800
C44 H44B 0.9800
C44 H44C 0.9800
C45 C46 1.385(4)
C45 C50 1.393(5)
C46 C47 1.399(4)
C46 H46 0.9500
C47 C48 1.396(5)
C47 H47 0.9500
C48 C49 1.389(5)
C48 C51 1.484(4)
C49 C50 1.381(5)
C49 H49 0.9500
C50 H50 0.9500
C51 O52 1.206(4)
C51 O53 1.339(4)
O53 C54 1.447(4)
C54 H54A 0.9800
C54 H54B 0.9800
C54 H54C 0.9800
C55 C60 1.375(5)
C55 C56 1.384(5)
C56 C57 1.386(5)
C56 H56 0.9500
C57 C58 1.373(5)
C57 H57 0.9500
C58 C59 1.371(5)
C58 C61 1.487(5)
C59 C60 1.397(5)
C59 H59 0.9500
C60 H60 0.9500
C61 O62 1.185(4)
C61 O63 1.346(6)
C61 O63' 1.398(6)
O63 C64 1.435(9)
C64 H64A 0.9800
C64 H64B 0.9800
C64 H64C 0.9800
O63' C64' 1.438(8)
C64' H64D 0.9800
C64' H64E 0.9800
C64' H64F 0.9800
N65 C66 1.318(4)
N65 C70 1.345(4)
C66 C67 1.377(6)
C66 H66 0.9500
C67 C68 1.361(6)
C67 H67 0.9500
C68 C69 1.383(6)
C68 H68 0.9500
C69 C70 1.376(5)
C69 H69 0.9500
C70 H70 0.9500
